data_4071156
loop_
_publ_author_name
'Li, Jianfeng'
'Tian, Dawei'
'Song, Haibin'
'Wang, Chunhua'
'Zhu, Xiaoqing'
'Cui, Chunming'
'Cheng, Jin-Pei'

_publ_section_title
;
 Synthesis, Structures, and Reactivity of Nickel Complexes Incorporating
 Sulfonamido-Imine Ligands
;
_journal_issue 7
_journal_name_full Organometallics
_journal_page_first 1605
_journal_paper_doi 10.1021/om800001w
_journal_volume 27
_journal_year 2008
_chemical_formula_moiety 'C32 H41 Br N2 Ni O3 S'
_chemical_formula_sum 'C32 H41 Br N2 Ni O3 S'
_chemical_formula_weight 672.35
_chemical_name_systematic
; 
 ? 
;
_space_group_IT_number 2
_symmetry_cell_setting triclinic
_symmetry_space_group_name_Hall '-P 1'
_symmetry_space_group_name_H-M 'P -1'
_atom_sites_solution_hydrogens geom
_atom_sites_solution_primary direct
_atom_sites_solution_secondary difmap
_audit_creation_method SHELXL-97
_cell_angle_alpha 77.699(11)
_cell_angle_beta 81.838(18)
_cell_angle_gamma 77.803(15)
_cell_formula_units_Z 2
_cell_length_a 8.277(4)
_cell_length_b 9.648(5)
_cell_length_c 20.574(11)
_cell_measurement_reflns_used 3261
_cell_measurement_temperature 113(2)
_cell_measurement_theta_max 27.8
_cell_measurement_theta_min 2.2
_cell_volume 1560.9(14)
_computing_cell_refinement CrystalClear
_computing_data_collection CrystalClear
_computing_data_reduction CrystalClear
_computing_publication_material 'CrystalStructure 3.7.0'
_computing_structure_refinement 'SHELXL-97 (Sheldrick, 1997)'
_computing_structure_solution 'SHELXS-97 (Sheldrick, 1990)'
_diffrn_ambient_temperature 113(2)
_diffrn_detector_area_resol_mean 7.31
_diffrn_measured_fraction_theta_full 0.957
_diffrn_measured_fraction_theta_max 0.957
_diffrn_measurement_device_type 'Rigaku Saturn'
_diffrn_measurement_method \w
_diffrn_radiation_monochromator confocal
_diffrn_radiation_source 'rotating anode'
_diffrn_radiation_type MoK\a
_diffrn_radiation_wavelength 0.71070
_diffrn_reflns_av_R_equivalents 0.0684
_diffrn_reflns_av_sigmaI/netI 0.1261
_diffrn_reflns_limit_h_max 10
_diffrn_reflns_limit_h_min -10
_diffrn_reflns_limit_k_max 12
_diffrn_reflns_limit_k_min -12
_diffrn_reflns_limit_l_max 26
_diffrn_reflns_limit_l_min -26
_diffrn_reflns_number 14406
_diffrn_reflns_theta_full 27.84
_diffrn_reflns_theta_max 27.84
_diffrn_reflns_theta_min 2.04
_exptl_absorpt_coefficient_mu 2.003
_exptl_absorpt_correction_T_max 0.9802
_exptl_absorpt_correction_T_min 0.7668
_exptl_absorpt_correction_type multi-scan
_exptl_absorpt_process_details 'Jacobson, R. (1998) Private communication'
_exptl_crystal_colour red
_exptl_crystal_density_diffrn 1.431
_exptl_crystal_density_method 'not measured'
_exptl_crystal_description block
_exptl_crystal_F_000 700
_exptl_crystal_size_max 0.14
_exptl_crystal_size_mid 0.12
_exptl_crystal_size_min 0.01
_refine_diff_density_max 0.840
_refine_diff_density_min -0.765
_refine_diff_density_rms 0.115
_refine_ls_extinction_method none
_refine_ls_goodness_of_fit_ref 0.873
_refine_ls_hydrogen_treatment constr
_refine_ls_matrix_type full
_refine_ls_number_parameters 368
_refine_ls_number_reflns 7094
_refine_ls_number_restraints 0
_refine_ls_restrained_S_all 0.873
_refine_ls_R_factor_all 0.0680
_refine_ls_R_factor_gt 0.0458
_refine_ls_shift/su_max 0.001
_refine_ls_shift/su_mean 0.000
_refine_ls_structure_factor_coef Fsqd
_refine_ls_weighting_details 'calc w=1/[\s^2^(Fo^2^)+(0.0339P)^2^+0.0000P] where P=(Fo^2^+2Fc^2^)/3'
_refine_ls_weighting_scheme calc
_refine_ls_wR_factor_gt 0.0994
_refine_ls_wR_factor_ref 0.1089
_reflns_number_gt 4195
_reflns_number_total 7094
_reflns_threshold_expression >2sigma(I)
_cod_data_source_file om800001w-file005.cif
_cod_data_source_block shelxl
_cod_database_code 4071156

loop_
_symmetry_equiv_pos_as_xyz
'x, y, z'
'-x, -y, -z'

loop_
_atom_site_label
_atom_site_type_symbol
_atom_site_fract_x
_atom_site_fract_y
_atom_site_fract_z
_atom_site_U_iso_or_equiv
_atom_site_adp_type
_atom_site_occupancy
_atom_site_symmetry_multiplicity
_atom_site_calc_flag
_atom_site_refinement_flags
Ni1 Ni 0.54630(5) 0.23106(5) 0.23017(2) 0.01883(13) Uani 1 1 d .
Br1 Br 0.30118(4) 0.40746(4) 0.235747(18) 0.02782(12) Uani 1 1 d .
S1 S 0.65530(11) 0.07539(9) 0.12730(4) 0.0213(2) Uani 1 1 d .
N1 N 0.5779(3) 0.1545(3) 0.32821(13) 0.0179(6) Uani 1 1 d .
N2 N 0.6623(3) 0.0444(3) 0.20732(13) 0.0198(7) Uani 1 1 d .
O1 O 0.5337(3) 0.2116(2) 0.11926(11) 0.0259(6) Uani 1 1 d .
O2 O 0.8173(3) 0.0786(3) 0.09092(11) 0.0249(6) Uani 1 1 d .
O3 O 0.7298(3) 0.3470(2) 0.19940(11) 0.0237(6) Uani 1 1 d .
C1 C 0.4677(4) 0.2207(4) 0.37975(16) 0.0186(8) Uani 1 1 d .
C2 C 0.4860(4) 0.3534(4) 0.39118(17) 0.0225(8) Uani 1 1 d .
C3 C 0.3759(5) 0.4146(4) 0.44026(17) 0.0266(9) Uani 1 1 d .
H3 H 0.3895 0.5028 0.4504 0.032 Uiso 1 1 calc R
C4 C 0.2465(5) 0.3472(4) 0.47437(18) 0.0282(9) Uani 1 1 d .
H4 H 0.1709 0.3906 0.5068 0.034 Uiso 1 1 calc R
C5 C 0.2289(4) 0.2181(4) 0.46086(17) 0.0247(9) Uani 1 1 d .
H5 H 0.1407 0.1730 0.4845 0.030 Uiso 1 1 calc R
C6 C 0.3380(4) 0.1508(4) 0.41285(17) 0.0218(8) Uani 1 1 d .
C7 C 0.6246(4) 0.4314(4) 0.35334(18) 0.0251(9) Uani 1 1 d .
H7 H 0.6572 0.3963 0.3101 0.030 Uiso 1 1 calc R
C8 C 0.5696(5) 0.5941(4) 0.3360(2) 0.0397(11) Uani 1 1 d .
H8A H 0.4687 0.6171 0.3130 0.060 Uiso 1 1 calc R
H8B H 0.6580 0.6364 0.3068 0.060 Uiso 1 1 calc R
H8C H 0.5468 0.6338 0.3772 0.060 Uiso 1 1 calc R
C9 C 0.7777(5) 0.3892(4) 0.3917(2) 0.0377(11) Uani 1 1 d .
H9A H 0.7516 0.4247 0.4339 0.057 Uiso 1 1 calc R
H9B H 0.8687 0.4320 0.3648 0.057 Uiso 1 1 calc R
H9C H 0.8110 0.2838 0.4011 0.057 Uiso 1 1 calc R
C10 C 0.3005(4) 0.0166(4) 0.39454(18) 0.0233(9) Uani 1 1 d .
H10 H 0.3919 -0.0171 0.3609 0.028 Uiso 1 1 calc R
C11 C 0.1370(5) 0.0546(5) 0.3618(2) 0.0373(11) Uani 1 1 d .
H11A H 0.0437 0.0772 0.3953 0.056 Uiso 1 1 calc R
H11B H 0.1229 -0.0278 0.3437 0.056 Uiso 1 1 calc R
H11C H 0.1401 0.1386 0.3255 0.056 Uiso 1 1 calc R
C12 C 0.2939(5) -0.1074(4) 0.45496(19) 0.0395(11) Uani 1 1 d .
H12A H 0.4019 -0.1350 0.4731 0.059 Uiso 1 1 calc R
H12B H 0.2680 -0.1904 0.4410 0.059 Uiso 1 1 calc R
H12C H 0.2077 -0.0758 0.4894 0.059 Uiso 1 1 calc R
C13 C 0.6751(4) 0.0354(4) 0.34929(17) 0.0188(8) Uani 1 1 d .
H13 H 0.6798 0.0113 0.3963 0.023 Uiso 1 1 calc R
C14 C 0.7795(4) -0.0681(4) 0.31108(16) 0.0181(8) Uani 1 1 d .
C15 C 0.8865(4) -0.1819(4) 0.34720(18) 0.0210(8) Uani 1 1 d .
H15 H 0.8876 -0.1853 0.3936 0.025 Uiso 1 1 calc R
C16 C 0.9908(4) -0.2897(4) 0.31803(18) 0.0260(9) Uani 1 1 d .
H16 H 1.0654 -0.3633 0.3432 0.031 Uiso 1 1 calc R
C17 C 0.9821(4) -0.2862(4) 0.25047(18) 0.0248(9) Uani 1 1 d .
H17 H 1.0517 -0.3597 0.2297 0.030 Uiso 1 1 calc R
C18 C 0.8748(4) -0.1785(4) 0.21235(18) 0.0227(8) Uani 1 1 d .
H18 H 0.8711 -0.1802 0.1666 0.027 Uiso 1 1 calc R
C19 C 0.7708(4) -0.0657(4) 0.24187(17) 0.0174(8) Uani 1 1 d .
C20 C 0.5662(4) -0.0593(4) 0.10558(17) 0.0199(8) Uani 1 1 d .
C21 C 0.4101(4) -0.0863(4) 0.13949(17) 0.0228(8) Uani 1 1 d .
C22 C 0.3370(4) -0.1851(4) 0.12036(17) 0.0255(9) Uani 1 1 d .
H22 H 0.2348 -0.2053 0.1440 0.031 Uiso 1 1 calc R
C23 C 0.4066(4) -0.2570(4) 0.06773(18) 0.0226(8) Uani 1 1 d .
C24 C 0.5587(4) -0.2297(4) 0.03589(17) 0.0240(9) Uani 1 1 d .
H24 H 0.6087 -0.2787 0.0005 0.029 Uiso 1 1 calc R
C25 C 0.6426(4) -0.1329(4) 0.05341(16) 0.0199(8) Uani 1 1 d .
C26 C 0.3168(4) -0.0130(4) 0.19660(19) 0.0333(10) Uani 1 1 d .
H26A H 0.3800 -0.0442 0.2357 0.050 Uiso 1 1 calc R
H26B H 0.2072 -0.0400 0.2083 0.050 Uiso 1 1 calc R
H26C H 0.3035 0.0920 0.1824 0.050 Uiso 1 1 calc R
C27 C 0.3195(5) -0.3623(4) 0.04797(19) 0.0325(10) Uani 1 1 d .
H27A H 0.3837 -0.3991 0.0094 0.049 Uiso 1 1 calc R
H27B H 0.2083 -0.3131 0.0362 0.049 Uiso 1 1 calc R
H27C H 0.3100 -0.4429 0.0855 0.049 Uiso 1 1 calc R
C28 C 0.8091(4) -0.1155(4) 0.01292(17) 0.0280(9) Uani 1 1 d .
H28A H 0.8047 -0.0142 -0.0090 0.042 Uiso 1 1 calc R
H28B H 0.8318 -0.1764 -0.0210 0.042 Uiso 1 1 calc R
H28C H 0.8975 -0.1446 0.0428 0.042 Uiso 1 1 calc R
C29 C 0.9084(4) 0.2867(4) 0.19897(19) 0.0303(10) Uani 1 1 d .
H29A H 0.9282 0.1798 0.2070 0.036 Uiso 1 1 calc R
H29B H 0.9565 0.3170 0.2339 0.036 Uiso 1 1 calc R
C30 C 0.9836(4) 0.3465(4) 0.13016(19) 0.0295(9) Uani 1 1 d .
H30A H 0.9724 0.2892 0.0970 0.035 Uiso 1 1 calc R
H30B H 1.1023 0.3498 0.1302 0.035 Uiso 1 1 calc R
C31 C 0.8781(5) 0.4980(4) 0.1165(2) 0.0344(10) Uani 1 1 d .
H31A H 0.9190 0.5649 0.1379 0.041 Uiso 1 1 calc R
H31B H 0.8795 0.5366 0.0679 0.041 Uiso 1 1 calc R
C32 C 0.7050(4) 0.4775(4) 0.14713(18) 0.0251(9) Uani 1 1 d .
H32A H 0.6462 0.5621 0.1666 0.030 Uiso 1 1 calc R
H32B H 0.6392 0.4645 0.1130 0.030 Uiso 1 1 calc R

loop_
_atom_site_aniso_label
_atom_site_aniso_U_11
_atom_site_aniso_U_22
_atom_site_aniso_U_33
_atom_site_aniso_U_23
_atom_site_aniso_U_13
_atom_site_aniso_U_12
Ni1 0.0191(3) 0.0182(3) 0.0163(2) -0.00194(19) 0.00132(19) -0.00059(19)
Br1 0.0248(2) 0.0263(2) 0.0276(2) -0.00578(17) -0.00194(17) 0.00586(16)
S1 0.0260(5) 0.0209(5) 0.0153(5) -0.0030(4) 0.0016(4) -0.0035(4)
N1 0.0180(16) 0.0184(16) 0.0185(16) -0.0032(13) 0.0017(13) -0.0087(12)
N2 0.0244(17) 0.0223(16) 0.0115(15) -0.0060(12) 0.0010(13) -0.0006(13)
O1 0.0335(15) 0.0213(14) 0.0198(14) -0.0045(11) -0.0025(11) 0.0021(11)
O2 0.0268(15) 0.0288(15) 0.0192(14) -0.0057(11) 0.0059(11) -0.0099(11)
O3 0.0232(14) 0.0233(14) 0.0201(13) 0.0037(11) 0.0001(11) -0.0035(11)
C1 0.022(2) 0.0217(19) 0.0143(18) -0.0053(15) 0.0008(15) -0.0082(15)
C2 0.026(2) 0.029(2) 0.0134(18) -0.0058(16) -0.0014(16) -0.0062(16)
C3 0.036(2) 0.025(2) 0.019(2) -0.0049(16) -0.0013(17) -0.0071(17)
C4 0.031(2) 0.036(2) 0.017(2) -0.0110(17) 0.0044(17) -0.0050(18)
C5 0.027(2) 0.030(2) 0.0170(19) -0.0053(16) 0.0079(16) -0.0099(17)
C6 0.0193(19) 0.030(2) 0.0151(19) -0.0026(16) -0.0004(15) -0.0050(16)
C7 0.033(2) 0.026(2) 0.019(2) -0.0085(16) 0.0057(17) -0.0150(17)
C8 0.040(3) 0.027(2) 0.050(3) 0.006(2) -0.003(2) -0.0139(19)
C9 0.027(2) 0.037(3) 0.048(3) -0.001(2) 0.001(2) -0.0136(19)
C10 0.021(2) 0.028(2) 0.022(2) -0.0075(16) 0.0064(16) -0.0109(16)
C11 0.031(2) 0.047(3) 0.043(3) -0.018(2) -0.005(2) -0.015(2)
C12 0.061(3) 0.031(2) 0.029(2) -0.0057(19) 0.003(2) -0.017(2)
C13 0.0187(19) 0.024(2) 0.0135(18) -0.0010(15) -0.0005(15) -0.0068(15)
C14 0.021(2) 0.0182(19) 0.0143(18) -0.0001(14) -0.0024(15) -0.0047(15)
C15 0.0183(19) 0.023(2) 0.0199(19) 0.0013(15) 0.0007(15) -0.0063(15)
C16 0.018(2) 0.025(2) 0.032(2) 0.0029(17) -0.0033(17) -0.0039(16)
C17 0.016(2) 0.026(2) 0.030(2) -0.0053(17) 0.0014(16) -0.0010(15)
C18 0.020(2) 0.025(2) 0.0185(19) -0.0024(15) 0.0044(15) 0.0000(15)
C19 0.0150(18) 0.0149(18) 0.0214(19) -0.0010(15) 0.0013(15) -0.0051(14)
C20 0.022(2) 0.0189(19) 0.0155(18) -0.0008(14) -0.0014(15) -0.0007(15)
C21 0.023(2) 0.024(2) 0.0192(19) -0.0044(16) 0.0013(16) -0.0011(16)
C22 0.024(2) 0.031(2) 0.019(2) -0.0031(17) 0.0030(16) -0.0035(17)
C23 0.026(2) 0.0151(18) 0.024(2) -0.0005(15) -0.0068(16) 0.0022(15)
C24 0.029(2) 0.024(2) 0.0159(19) -0.0049(16) 0.0022(16) 0.0003(16)
C25 0.022(2) 0.0179(19) 0.0148(18) 0.0011(15) -0.0027(15) 0.0026(15)
C26 0.025(2) 0.044(3) 0.033(2) -0.015(2) 0.0107(18) -0.0095(18)
C27 0.036(2) 0.036(2) 0.028(2) -0.0062(19) -0.0052(19) -0.0102(19)
C28 0.032(2) 0.028(2) 0.021(2) -0.0050(17) 0.0072(17) -0.0045(17)
C29 0.017(2) 0.033(2) 0.036(2) 0.0047(18) -0.0061(17) -0.0018(16)
C30 0.022(2) 0.036(2) 0.030(2) -0.0099(19) 0.0066(18) -0.0088(17)
C31 0.040(3) 0.028(2) 0.031(2) -0.0007(18) 0.0075(19) -0.0102(18)
C32 0.030(2) 0.019(2) 0.022(2) 0.0035(16) -0.0033(16) -0.0014(16)

loop_
_atom_type_symbol
_atom_type_description
_atom_type_scat_dispersion_real
_atom_type_scat_dispersion_imag
_atom_type_scat_source
C C 0.0033 0.0016 'International Tables Vol C Tables 4.2.6.8 and 6.1.1.4'
H H 0.0000 0.0000 'International Tables Vol C Tables 4.2.6.8 and 6.1.1.4'
N N 0.0061 0.0033 'International Tables Vol C Tables 4.2.6.8 and 6.1.1.4'
O O 0.0106 0.0060 'International Tables Vol C Tables 4.2.6.8 and 6.1.1.4'
S S 0.1246 0.1234 'International Tables Vol C Tables 4.2.6.8 and 6.1.1.4'
Br Br -0.2901 2.4595 'International Tables Vol C Tables 4.2.6.8 and 6.1.1.4'
Ni Ni 0.3393 1.1124 'International Tables Vol C Tables 4.2.6.8 and 6.1.1.4'

loop_
_geom_angle_atom_site_label_1
_geom_angle_atom_site_label_2
_geom_angle_atom_site_label_3
_geom_angle
N2 Ni1 O3 99.60(11)
N2 Ni1 N1 90.83(12)
O3 Ni1 N1 102.50(10)
N2 Ni1 O1 65.73(10)
O3 Ni1 O1 90.13(9)
N1 Ni1 O1 155.12(10)
N2 Ni1 Br1 149.46(9)
O3 Ni1 Br1 104.26(8)
N1 Ni1 Br1 102.16(8)
O1 Ni1 Br1 95.20(6)
O2 S1 O1 116.73(15)
O2 S1 N2 112.23(15)
O1 S1 N2 99.89(14)
O2 S1 C20 109.80(15)
O1 S1 C20 108.15(16)
N2 S1 C20 109.53(15)
C13 N1 C1 115.7(3)
C13 N1 Ni1 123.3(2)
C1 N1 Ni1 120.2(2)
C19 N2 S1 124.7(2)
C19 N2 Ni1 130.3(2)
S1 N2 Ni1 101.67(14)
S1 O1 Ni1 90.95(11)
C29 O3 C32 109.0(2)
C29 O3 Ni1 124.9(2)
C32 O3 Ni1 120.1(2)
C2 C1 C6 122.4(3)
C2 C1 N1 120.0(3)
C6 C1 N1 117.4(3)
C1 C2 C3 118.3(3)
C1 C2 C7 122.1(3)
C3 C2 C7 119.6(3)
C4 C3 C2 120.6(4)
C4 C3 H3 119.7
C2 C3 H3 119.7
C5 C4 C3 119.8(3)
C5 C4 H4 120.1
C3 C4 H4 120.1
C4 C5 C6 121.8(3)
C4 C5 H5 119.1
C6 C5 H5 119.1
C1 C6 C5 117.0(3)
C1 C6 C10 123.5(3)
C5 C6 C10 119.2(3)
C8 C7 C9 111.7(3)
C8 C7 C2 113.3(3)
C9 C7 C2 110.5(3)
C8 C7 H7 107.0
C9 C7 H7 107.0
C2 C7 H7 107.0
C7 C8 H8A 109.5
C7 C8 H8B 109.5
H8A C8 H8B 109.5
C7 C8 H8C 109.5
H8A C8 H8C 109.5
H8B C8 H8C 109.5
C7 C9 H9A 109.5
C7 C9 H9B 109.5
H9A C9 H9B 109.5
C7 C9 H9C 109.5
H9A C9 H9C 109.5
H9B C9 H9C 109.5
C6 C10 C12 112.4(3)
C6 C10 C11 110.0(3)
C12 C10 C11 110.6(3)
C6 C10 H10 107.9
C12 C10 H10 107.9
C11 C10 H10 107.9
C10 C11 H11A 109.5
C10 C11 H11B 109.5
H11A C11 H11B 109.5
C10 C11 H11C 109.5
H11A C11 H11C 109.5
H11B C11 H11C 109.5
C10 C12 H12A 109.5
C10 C12 H12B 109.5
H12A C12 H12B 109.5
C10 C12 H12C 109.5
H12A C12 H12C 109.5
H12B C12 H12C 109.5
N1 C13 C14 129.1(3)
N1 C13 H13 115.4
C14 C13 H13 115.4
C15 C14 C19 119.1(3)
C15 C14 C13 116.3(3)
C19 C14 C13 124.5(3)
C16 C15 C14 122.9(3)
C16 C15 H15 118.6
C14 C15 H15 118.6
C15 C16 C17 117.6(3)
C15 C16 H16 121.2
C17 C16 H16 121.2
C18 C17 C16 122.2(3)
C18 C17 H17 118.9
C16 C17 H17 118.9
C17 C18 C19 120.1(3)
C17 C18 H18 119.9
C19 C18 H18 119.9
N2 C19 C18 123.4(3)
N2 C19 C14 118.6(3)
C18 C19 C14 118.0(3)
C25 C20 C21 120.1(3)
C25 C20 S1 121.3(3)
C21 C20 S1 118.6(3)
C22 C21 C20 118.6(3)
C22 C21 C26 117.0(3)
C20 C21 C26 124.4(3)
C21 C22 C23 123.0(3)
C21 C22 H22 118.5
C23 C22 H22 118.5
C24 C23 C22 117.3(3)
C24 C23 C27 121.9(3)
C22 C23 C27 120.8(3)
C23 C24 C25 123.1(3)
C23 C24 H24 118.5
C25 C24 H24 118.5
C24 C25 C20 118.0(3)
C24 C25 C28 116.1(3)
C20 C25 C28 125.9(3)
C21 C26 H26A 109.5
C21 C26 H26B 109.5
H26A C26 H26B 109.5
C21 C26 H26C 109.5
H26A C26 H26C 109.5
H26B C26 H26C 109.5
C23 C27 H27A 109.5
C23 C27 H27B 109.5
H27A C27 H27B 109.5
C23 C27 H27C 109.5
H27A C27 H27C 109.5
H27B C27 H27C 109.5
C25 C28 H28A 109.5
C25 C28 H28B 109.5
H28A C28 H28B 109.5
C25 C28 H28C 109.5
H28A C28 H28C 109.5
H28B C28 H28C 109.5
O3 C29 C30 105.1(3)
O3 C29 H29A 110.7
C30 C29 H29A 110.7
O3 C29 H29B 110.7
C30 C29 H29B 110.7
H29A C29 H29B 108.8
C29 C30 C31 101.5(3)
C29 C30 H30A 111.5
C31 C30 H30A 111.5
C29 C30 H30B 111.5
C31 C30 H30B 111.5
H30A C30 H30B 109.3
C32 C31 C30 104.2(3)
C32 C31 H31A 110.9
C30 C31 H31A 110.9
C32 C31 H31B 110.9
C30 C31 H31B 110.9
H31A C31 H31B 108.9
O3 C32 C31 105.3(3)
O3 C32 H32A 110.7
C31 C32 H32A 110.7
O3 C32 H32B 110.7
C31 C32 H32B 110.7
H32A C32 H32B 108.8

loop_
_geom_bond_atom_site_label_1
_geom_bond_atom_site_label_2
_geom_bond_distance
Ni1 N2 1.971(3)
Ni1 O3 2.026(2)
Ni1 N1 2.029(3)
Ni1 O1 2.348(3)
Ni1 Br1 2.3631(11)
S1 O2 1.443(2)
S1 O1 1.471(2)
S1 N2 1.617(3)
S1 C20 1.783(4)
N1 C13 1.285(4)
N1 C1 1.461(4)
N2 C19 1.377(4)
O3 C29 1.469(4)
O3 C32 1.470(4)
C1 C2 1.392(5)
C1 C6 1.405(5)
C2 C3 1.401(5)
C2 C7 1.532(5)
C3 C4 1.396(5)
C3 H3 0.9500
C4 C5 1.373(5)
C4 H4 0.9500
C5 C6 1.409(5)
C5 H5 0.9500
C6 C10 1.525(5)
C7 C8 1.518(5)
C7 C9 1.525(5)
C7 H7 1.0000
C8 H8A 0.9800
C8 H8B 0.9800
C8 H8C 0.9800
C9 H9A 0.9800
C9 H9B 0.9800
C9 H9C 0.9800
C10 C12 1.534(5)
C10 C11 1.538(5)
C10 H10 1.0000
C11 H11A 0.9800
C11 H11B 0.9800
C11 H11C 0.9800
C12 H12A 0.9800
C12 H12B 0.9800
C12 H12C 0.9800
C13 C14 1.463(5)
C13 H13 0.9500
C14 C15 1.404(4)
C14 C19 1.431(5)
C15 C16 1.388(5)
C15 H15 0.9500
C16 C17 1.395(5)
C16 H16 0.9500
C17 C18 1.395(5)
C17 H17 0.9500
C18 C19 1.425(4)
C18 H18 0.9500
C20 C25 1.414(4)
C20 C21 1.425(5)
C21 C22 1.379(5)
C21 C26 1.531(5)
C22 C23 1.399(5)
C22 H22 0.9500
C23 C24 1.385(5)
C23 C27 1.512(5)
C24 C25 1.405(5)
C24 H24 0.9500
C25 C28 1.527(5)
C26 H26A 0.9800
C26 H26B 0.9800
C26 H26C 0.9800
C27 H27A 0.9800
C27 H27B 0.9800
C27 H27C 0.9800
C28 H28A 0.9800
C28 H28B 0.9800
C28 H28C 0.9800
C29 C30 1.509(5)
C29 H29A 0.9900
C29 H29B 0.9900
C30 C31 1.528(5)
C30 H30A 0.9900
C30 H30B 0.9900
C31 C32 1.517(5)
C31 H31A 0.9900
C31 H31B 0.9900
C32 H32A 0.9900
C32 H32B 0.9900

loop_
_geom_torsion_atom_site_label_1
_geom_torsion_atom_site_label_2
_geom_torsion_atom_site_label_3
_geom_torsion_atom_site_label_4
_geom_torsion
N2 Ni1 N1 C13 12.0(3)
O3 Ni1 N1 C13 -88.0(3)
O1 Ni1 N1 C13 30.9(4)
Br1 Ni1 N1 C13 164.2(3)
N2 Ni1 N1 C1 -157.2(2)
O3 Ni1 N1 C1 102.8(2)
O1 Ni1 N1 C1 -138.3(2)
Br1 Ni1 N1 C1 -5.0(2)
O2 S1 N2 C19 -49.3(3)
O1 S1 N2 C19 -173.7(3)
C20 S1 N2 C19 72.9(3)
O2 S1 N2 Ni1 111.71(15)
O1 S1 N2 Ni1 -12.67(17)
C20 S1 N2 Ni1 -126.08(15)
O3 Ni1 N2 C19 82.3(3)
N1 Ni1 N2 C19 -20.6(3)
O1 Ni1 N2 C19 168.0(3)
Br1 Ni1 N2 C19 -136.6(2)
O3 Ni1 N2 S1 -77.24(15)
N1 Ni1 N2 S1 179.94(14)
O1 Ni1 N2 S1 8.54(11)
Br1 Ni1 N2 S1 63.9(2)
O2 S1 O1 Ni1 -110.80(14)
N2 S1 O1 Ni1 10.39(14)
C20 S1 O1 Ni1 124.86(13)
N2 Ni1 O1 S1 -9.20(12)
O3 Ni1 O1 S1 91.28(13)
N1 Ni1 O1 S1 -30.0(3)
Br1 Ni1 O1 S1 -164.38(10)
N2 Ni1 O3 C29 -29.9(3)
N1 Ni1 O3 C29 63.1(3)
O1 Ni1 O3 C29 -95.3(3)
Br1 Ni1 O3 C29 169.3(2)
N2 Ni1 O3 C32 119.8(2)
N1 Ni1 O3 C32 -147.2(2)
O1 Ni1 O3 C32 54.4(2)
Br1 Ni1 O3 C32 -41.0(2)
C13 N1 C1 C2 114.6(4)
Ni1 N1 C1 C2 -75.5(4)
C13 N1 C1 C6 -69.9(4)
Ni1 N1 C1 C6 100.0(3)
C6 C1 C2 C3 3.6(5)
N1 C1 C2 C3 178.9(3)
C6 C1 C2 C7 -178.1(3)
N1 C1 C2 C7 -2.8(5)
C1 C2 C3 C4 -3.1(5)
C7 C2 C3 C4 178.6(3)
C2 C3 C4 C5 1.5(5)
C3 C4 C5 C6 -0.3(5)
C2 C1 C6 C5 -2.5(5)
N1 C1 C6 C5 -177.9(3)
C2 C1 C6 C10 171.2(3)
N1 C1 C6 C10 -4.2(5)
C4 C5 C6 C1 0.8(5)
C4 C5 C6 C10 -173.2(3)
C1 C2 C7 C8 142.2(4)
C3 C2 C7 C8 -39.5(5)
C1 C2 C7 C9 -91.6(4)
C3 C2 C7 C9 86.7(4)
C1 C6 C10 C12 126.6(4)
C5 C6 C10 C12 -59.9(4)
C1 C6 C10 C11 -109.7(4)
C5 C6 C10 C11 63.9(4)
C1 N1 C13 C14 169.3(3)
Ni1 N1 C13 C14 -0.3(5)
N1 C13 C14 C15 173.5(3)
N1 C13 C14 C19 -10.9(6)
C19 C14 C15 C16 3.1(5)
C13 C14 C15 C16 178.8(3)
C14 C15 C16 C17 -2.7(5)
C15 C16 C17 C18 0.7(5)
C16 C17 C18 C19 0.9(5)
S1 N2 C19 C18 -9.2(5)
Ni1 N2 C19 C18 -164.5(3)
S1 N2 C19 C14 171.1(2)
Ni1 N2 C19 C14 15.8(4)
C17 C18 C19 N2 179.8(3)
C17 C18 C19 C14 -0.5(5)
C15 C14 C19 N2 178.4(3)
C13 C14 C19 N2 2.9(5)
C15 C14 C19 C18 -1.4(5)
C13 C14 C19 C18 -176.8(3)
O2 S1 C20 C25 -7.5(3)
O1 S1 C20 C25 120.9(3)
N2 S1 C20 C25 -131.2(3)
O2 S1 C20 C21 175.9(3)
O1 S1 C20 C21 -55.7(3)
N2 S1 C20 C21 52.3(3)
C25 C20 C21 C22 0.2(5)
S1 C20 C21 C22 176.7(3)
C25 C20 C21 C26 179.9(3)
S1 C20 C21 C26 -3.5(5)
C20 C21 C22 C23 -2.0(5)
C26 C21 C22 C23 178.2(3)
C21 C22 C23 C24 2.5(5)
C21 C22 C23 C27 -178.8(3)
C22 C23 C24 C25 -1.0(5)
C27 C23 C24 C25 -179.7(3)
C23 C24 C25 C20 -0.7(5)
C23 C24 C25 C28 -179.9(3)
C21 C20 C25 C24 1.2(5)
S1 C20 C25 C24 -175.3(2)
C21 C20 C25 C28 -179.8(3)
S1 C20 C25 C28 3.7(5)
C32 O3 C29 C30 -21.5(4)
Ni1 O3 C29 C30 131.0(3)
O3 C29 C30 C31 36.1(4)
C29 C30 C31 C32 -37.4(4)
C29 O3 C32 C31 -2.4(4)
Ni1 O3 C32 C31 -156.5(2)
C30 C31 C32 O3 25.0(4)
